data_1514785
loop_
_publ_author_name
'Williams, Valerie A.'
'Hulley, Elliott B.'
'Wolczanski, Peter T.'
'Lancaster, Kyle M.'
'Lobkovsky, Emil B.'

_publ_section_title
;
 Exploring the limits of redox non-innocence: pseudo square planar
 [{\k4-Me2C(CH2N&#xE001;CHpy)2}Ni]n (n = 2+, 1+, 0, &#x2212;1, &#x2212;2)
 favor Ni(ii)
;
_journal_issue 9
_journal_name_full 'Chemical Science'
_journal_page_first 3636
_journal_paper_doi 10.1039/c3sc50743b
_journal_volume 4
_journal_year 2013
_chemical_formula_moiety 'C25 H36 K N4 Ni O2'
_chemical_formula_sum 'C25 H36 K N4 Ni O2'
_chemical_formula_weight 522.39
_chemical_name_systematic
;
?
;
_space_group_IT_number 14
_symmetry_cell_setting monoclinic
_symmetry_space_group_name_Hall '-P 2yn'
_symmetry_space_group_name_H-M 'P 1 21/n 1'
_atom_sites_solution_hydrogens geom
_atom_sites_solution_primary direct
_atom_sites_solution_secondary difmap
_audit_creation_method SHELXL-97
_cell_angle_alpha 90.00
_cell_angle_beta 95.155(3)
_cell_angle_gamma 90.00
_cell_formula_units_Z 4
_cell_length_a 10.5982(8)
_cell_length_b 12.3634(8)
_cell_length_c 19.8165(13)
_cell_measurement_reflns_used 8955
_cell_measurement_temperature 173(2)
_cell_measurement_theta_max 28.53
_cell_measurement_theta_min 2.64
_cell_volume 2586.0(3)
_computing_cell_refinement 'Bruker SAINT+'
_computing_data_collection 'Bruker APEX2'
_computing_data_reduction 'Bruker SAINT+'
_computing_molecular_graphics 'Bruker SHELXTL'
_computing_publication_material 'Bruker SHELXTL'
_computing_structure_refinement 'SHELXL-97 (Sheldrick, 1997)'
_computing_structure_solution 'SHELXS-97 (Sheldrick, 1990)'
_diffrn_ambient_temperature 173(2)
_diffrn_measured_fraction_theta_full 0.995
_diffrn_measured_fraction_theta_max 0.995
_diffrn_measurement_device_type 'Bruker X8 APEX II diffractometer'
_diffrn_measurement_method 'phi and omega scans'
_diffrn_radiation_monochromator graphite
_diffrn_radiation_source 'fine-focus sealed tube'
_diffrn_radiation_type MoK\a
_diffrn_radiation_wavelength 0.71073
_diffrn_reflns_av_R_equivalents 0.0246
_diffrn_reflns_av_sigmaI/netI 0.0293
_diffrn_reflns_limit_h_max 14
_diffrn_reflns_limit_h_min -8
_diffrn_reflns_limit_k_max 16
_diffrn_reflns_limit_k_min -14
_diffrn_reflns_limit_l_max 25
_diffrn_reflns_limit_l_min -26
_diffrn_reflns_number 25673
_diffrn_reflns_theta_full 28.28
_diffrn_reflns_theta_max 28.28
_diffrn_reflns_theta_min 2.54
_diffrn_standards_number 0
_exptl_absorpt_coefficient_mu 0.939
_exptl_absorpt_correction_T_max 0.9634
_exptl_absorpt_correction_T_min 0.6509
_exptl_absorpt_correction_type multi-scan
_exptl_absorpt_process_details SADABS
_exptl_crystal_colour black
_exptl_crystal_density_diffrn 1.342
_exptl_crystal_density_method 'not measured'
_exptl_crystal_description plate
_exptl_crystal_F_000 1108
_exptl_crystal_size_max 0.50
_exptl_crystal_size_mid 0.30
_exptl_crystal_size_min 0.04
_refine_diff_density_max 1.227
_refine_diff_density_min -0.548
_refine_diff_density_rms 0.057
_refine_ls_extinction_method none
_refine_ls_goodness_of_fit_ref 1.016
_refine_ls_hydrogen_treatment mixed
_refine_ls_matrix_type full
_refine_ls_number_parameters 366
_refine_ls_number_reflns 6390
_refine_ls_number_restraints 6
_refine_ls_restrained_S_all 1.015
_refine_ls_R_factor_all 0.0511
_refine_ls_R_factor_gt 0.0355
_refine_ls_shift/su_max 0.079
_refine_ls_shift/su_mean 0.003
_refine_ls_structure_factor_coef Fsqd
_refine_ls_weighting_details 'calc w=1/[\s^2^(Fo^2^)+(0.0464P)^2^+1.1380P] where P=(Fo^2^+2Fc^2^)/3'
_refine_ls_weighting_scheme calc
_refine_ls_wR_factor_gt 0.0864
_refine_ls_wR_factor_ref 0.0952
_reflns_number_gt 5049
_reflns_number_total 6390
_reflns_threshold_expression >2sigma(I)
_cod_data_source_file c3sc50743b.txt
_cod_data_source_block vw10
_cod_depositor_comments
;
The following automatic conversions were performed:

'_symmetry_cell_setting' value 'Monoclinic' changed to 'monoclinic'
according to
/usr/data/users/saulius/automatic-downloads/retrospective/RSC/lib/dictionaries/cif_core.dic
dictionary named 'cif_core.dic' version 2.4.2 from 2011-04-26.

Automatic conversion script
Id: cif_fix_values 2281 2013-09-26 08:29:07Z andrius 
;
_cod_original_sg_symbol_H-M P2(1)/n
_cod_database_code 1514785

loop_
_symmetry_equiv_pos_as_xyz
'x, y, z'
'-x+1/2, y+1/2, -z+1/2'
'-x, -y, -z'
'x-1/2, -y-1/2, z-1/2'

loop_
_atom_site_label
_atom_site_type_symbol
_atom_site_fract_x
_atom_site_fract_y
_atom_site_fract_z
_atom_site_U_iso_or_equiv
_atom_site_adp_type
_atom_site_occupancy
_atom_site_symmetry_multiplicity
_atom_site_calc_flag
_atom_site_refinement_flags
_atom_site_disorder_assembly
_atom_site_disorder_group
K1 K 0.67322(4) 0.70174(4) 0.22374(2) 0.03630(11) Uani 1 1 d . . .
Ni1 Ni 0.70197(2) 0.443083(18) 0.225606(11) 0.02628(8) Uani 1 1 d . . .
O1 O 0.54051(18) 0.69348(13) 0.33156(8) 0.0541(4) Uani 1 1 d . . .
O2 O 0.43791(15) 0.74301(15) 0.16772(8) 0.0525(4) Uani 1 1 d . . .
N1 N 0.75134(14) 0.44023(12) 0.32014(8) 0.0273(3) Uani 1 1 d . . .
N2 N 0.58218(14) 0.33960(13) 0.24615(8) 0.0298(3) Uani 1 1 d . . .
N3 N 0.61674(15) 0.49193(13) 0.14458(8) 0.0342(4) Uani 1 1 d . . .
N4 N 0.85046(15) 0.49189(13) 0.18575(8) 0.0306(3) Uani 1 1 d . . .
C1 C 0.84010(18) 0.49842(16) 0.35822(10) 0.0316(4) Uani 1 1 d . . .
H1A H 0.8856 0.5519 0.3359 0.038 Uiso 1 1 calc R . .
C2 C 0.8686(2) 0.48555(18) 0.42625(10) 0.0383(5) Uani 1 1 d . . .
H2A H 0.9296 0.5307 0.4504 0.046 Uiso 1 1 calc R . .
C3 C 0.8052(2) 0.40328(18) 0.46041(10) 0.0389(5) Uani 1 1 d . . .
H3A H 0.8258 0.3906 0.5074 0.047 Uiso 1 1 calc R . .
C4 C 0.71525(19) 0.34340(17) 0.42506(10) 0.0343(4) Uani 1 1 d . . .
H4A H 0.6733 0.2877 0.4474 0.041 Uiso 1 1 calc R . .
C5 C 0.68245(17) 0.36271(15) 0.35469(9) 0.0285(4) Uani 1 1 d . . .
C6 C 0.58700(17) 0.31441(15) 0.31352(10) 0.0304(4) Uani 1 1 d . . .
H6A H 0.5279 0.2664 0.3309 0.037 Uiso 1 1 calc R . .
C7 C 0.46115(18) 0.31627(18) 0.20751(10) 0.0367(5) Uani 1 1 d . A .
H7A H 0.3936 0.3568 0.2280 0.044 Uiso 1 1 calc R . .
H7B H 0.4426 0.2382 0.2118 0.044 Uiso 1 1 calc R . .
C8 C 0.45567(18) 0.34467(16) 0.13228(10) 0.0332(4) Uani 1 1 d . . .
C9 C 0.48596(19) 0.46413(17) 0.12262(11) 0.0374(5) Uani 1 1 d . A .
H9A H 0.4686 0.4828 0.0741 0.045 Uiso 1 1 calc R . .
H9B H 0.4290 0.5083 0.1484 0.045 Uiso 1 1 calc R . .
C10 C 0.6943(2) 0.52280(17) 0.09753(10) 0.0364(4) Uani 1 1 d . A .
H10A H 0.6611 0.5395 0.0498 0.044 Uiso 1 1 calc R . .
C11 C 0.8226(2) 0.52920(16) 0.11880(10) 0.0340(4) Uani 1 1 d . A .
C12 C 0.9223(2) 0.56236(17) 0.07970(12) 0.0420(5) Uani 1 1 d . . .
H12A H 0.9032 0.5860 0.0343 0.050 Uiso 1 1 calc R A .
C13 C 1.0445(2) 0.56027(18) 0.10694(14) 0.0483(6) Uani 1 1 d . A .
H13A H 1.1110 0.5818 0.0808 0.058 Uiso 1 1 calc R . .
C14 C 1.0715(2) 0.52531(18) 0.17525(12) 0.0439(5) Uani 1 1 d . . .
H14A H 1.1562 0.5247 0.1956 0.053 Uiso 1 1 calc R A .
C15 C 0.97403(19) 0.49272(17) 0.21088(11) 0.0359(4) Uani 1 1 d . A .
H15A H 0.9938 0.4691 0.2562 0.043 Uiso 1 1 calc R . .
C16 C 0.3196(2) 0.32350(19) 0.10125(12) 0.0455(5) Uani 1 1 d . A .
H16A H 0.2959 0.2487 0.1104 0.068 Uiso 1 1 calc R . .
H16B H 0.3149 0.3353 0.0522 0.068 Uiso 1 1 calc R . .
H16C H 0.2613 0.3730 0.1214 0.068 Uiso 1 1 calc R . .
C17 C 0.5467(2) 0.27340(19) 0.09614(11) 0.0459(5) Uani 1 1 d . A .
H17A H 0.6331 0.2830 0.1173 0.069 Uiso 1 1 calc R . .
H17B H 0.5434 0.2941 0.0483 0.069 Uiso 1 1 calc R . .
H17C H 0.5217 0.1974 0.0997 0.069 Uiso 1 1 calc R . .
C18 C 0.5509(7) 0.7491(7) 0.3949(4) 0.0475(14) Uani 0.667(16) 1 d P A 1
H18A H 0.4756 0.7946 0.4002 0.057 Uiso 0.667(16) 1 calc PR A 1
H18B H 0.6281 0.7946 0.4003 0.057 Uiso 0.667(16) 1 calc PR A 1
C18' C 0.5976(17) 0.7305(14) 0.3990(8) 0.053(3) Uani 0.333(16) 1 d P A 2
H18C H 0.6821 0.6977 0.4101 0.064 Uiso 0.333(16) 1 calc PR A 2
H18D H 0.6056 0.8103 0.4005 0.064 Uiso 0.333(16) 1 calc PR A 2
C19 C 0.5591(7) 0.6531(6) 0.4446(2) 0.0542(17) Uani 0.594(16) 1 d P A 1
H19A H 0.6453 0.6215 0.4489 0.065 Uiso 0.594(16) 1 calc PR A 1
H19B H 0.5369 0.6758 0.4899 0.065 Uiso 0.594(16) 1 calc PR A 1
C19' C 0.5051(10) 0.6916(8) 0.4462(3) 0.047(2) Uani 0.406(16) 1 d P A 2
H19C H 0.4308 0.7401 0.4459 0.057 Uiso 0.406(16) 1 calc PR A 2
H19D H 0.5450 0.6846 0.4932 0.057 Uiso 0.406(16) 1 calc PR A 2
C20 C 0.4676(3) 0.5768(2) 0.41413(15) 0.0587(7) Uani 1 1 d . . .
C21 C 0.4647(2) 0.5990(2) 0.33952(13) 0.0471(5) Uani 1 1 d . A .
C22 C 0.3272(2) 0.7770(2) 0.19757(13) 0.0453(5) Uani 1 1 d . A .
C23 C 0.2741(9) 0.8706(9) 0.1529(5) 0.0547(19) Uani 0.74(4) 1 d PU A 1
H23C H 0.3181 0.9397 0.1644 0.066 Uiso 0.74(4) 1 calc PR A 1
H23D H 0.1817 0.8799 0.1550 0.066 Uiso 0.74(4) 1 calc PR A 1
C23' C 0.261(3) 0.847(4) 0.1488(18) 0.085(9) Uani 0.26(4) 1 d PU A 2
H23A H 0.1791 0.8121 0.1325 0.102 Uiso 0.26(4) 1 calc PR A 2
H23B H 0.2410 0.9154 0.1711 0.102 Uiso 0.26(4) 1 calc PR A 2
C24 C 0.3070(6) 0.8249(8) 0.0817(3) 0.0723(18) Uani 0.667(16) 1 d P A 1
H24C H 0.2340 0.7848 0.0593 0.087 Uiso 0.667(16) 1 calc PR A 1
H24D H 0.3290 0.8847 0.0517 0.087 Uiso 0.667(16) 1 calc PR A 1
C24' C 0.3298(10) 0.8695(11) 0.0921(6) 0.051(3) Uiso 0.333(16) 1 d P A 2
H24A H 0.3843 0.9343 0.0992 0.061 Uiso 0.333(16) 1 calc PR A 2
H24B H 0.2744 0.8767 0.0493 0.061 Uiso 0.333(16) 1 calc PR A 2
C25 C 0.4130(3) 0.7542(3) 0.09588(14) 0.0626(7) Uani 1 1 d . A .
H22 H 0.498(2) 0.539(2) 0.3131(12) 0.045(6) Uiso 1 1 d . . .
H21 H 0.377(3) 0.618(2) 0.3202(13) 0.063(8) Uiso 1 1 d . . .
H20B H 0.380(3) 0.579(2) 0.4293(16) 0.083(10) Uiso 1 1 d . . .
H20A H 0.510(4) 0.508(4) 0.4230(19) 0.118(14) Uiso 1 1 d . . .
H22B H 0.268(3) 0.716(2) 0.1994(13) 0.063(8) Uiso 1 1 d . . .
H22A H 0.351(2) 0.799(2) 0.2426(14) 0.054(7) Uiso 1 1 d . . .
H25B H 0.489(3) 0.772(2) 0.0759(14) 0.065(8) Uiso 1 1 d . . .
H25A H 0.373(3) 0.687(3) 0.0768(15) 0.082(10) Uiso 1 1 d . . .

loop_
_atom_site_aniso_label
_atom_site_aniso_U_11
_atom_site_aniso_U_22
_atom_site_aniso_U_33
_atom_site_aniso_U_23
_atom_site_aniso_U_13
_atom_site_aniso_U_12
K1 0.0402(2) 0.0288(2) 0.0406(3) 0.00057(18) 0.00727(18) -0.00446(17)
Ni1 0.03116(13) 0.02404(13) 0.02303(13) 0.00264(9) -0.00091(9) -0.00154(9)
O1 0.0810(12) 0.0433(10) 0.0403(9) 0.0034(7) 0.0179(8) -0.0151(8)
O2 0.0506(9) 0.0661(12) 0.0407(9) 0.0040(8) 0.0045(7) 0.0163(8)
N1 0.0314(7) 0.0260(8) 0.0241(8) 0.0014(6) 0.0014(6) -0.0005(6)
N2 0.0332(8) 0.0260(8) 0.0294(8) 0.0008(7) -0.0019(6) -0.0035(6)
N3 0.0398(9) 0.0302(9) 0.0312(9) 0.0055(7) -0.0051(7) -0.0007(7)
N4 0.0371(8) 0.0256(8) 0.0294(8) 0.0005(7) 0.0037(6) -0.0003(6)
C1 0.0374(9) 0.0266(10) 0.0304(10) 0.0003(8) 0.0000(8) -0.0030(8)
C2 0.0481(11) 0.0361(11) 0.0293(10) -0.0013(9) -0.0045(8) -0.0047(9)
C3 0.0524(12) 0.0400(12) 0.0236(10) 0.0034(9) -0.0001(8) 0.0007(9)
C4 0.0421(10) 0.0340(11) 0.0274(10) 0.0043(8) 0.0069(8) 0.0023(8)
C5 0.0322(9) 0.0257(9) 0.0281(9) 0.0021(8) 0.0056(7) 0.0019(7)
C6 0.0326(9) 0.0271(10) 0.0322(10) 0.0045(8) 0.0058(7) -0.0014(7)
C7 0.0346(10) 0.0382(12) 0.0365(11) 0.0001(9) -0.0011(8) -0.0063(8)
C8 0.0346(9) 0.0333(11) 0.0302(10) -0.0033(8) -0.0053(7) 0.0009(8)
C9 0.0388(10) 0.0362(11) 0.0350(11) 0.0010(9) -0.0085(8) 0.0030(8)
C10 0.0543(12) 0.0301(10) 0.0238(10) 0.0030(8) -0.0020(8) 0.0001(9)
C11 0.0507(11) 0.0239(10) 0.0281(10) 0.0005(8) 0.0077(8) 0.0002(8)
C12 0.0626(14) 0.0304(11) 0.0355(11) 0.0014(9) 0.0182(10) 0.0006(9)
C13 0.0588(14) 0.0339(12) 0.0570(15) -0.0015(11) 0.0314(12) -0.0025(10)
C14 0.0415(11) 0.0354(12) 0.0565(15) -0.0034(11) 0.0145(10) 0.0009(9)
C15 0.0390(10) 0.0307(11) 0.0386(11) -0.0010(9) 0.0066(8) 0.0017(8)
C16 0.0426(11) 0.0437(13) 0.0471(13) -0.0046(10) -0.0126(9) -0.0034(10)
C17 0.0564(13) 0.0410(13) 0.0386(12) -0.0097(10) -0.0047(10) 0.0082(10)
C18 0.042(3) 0.044(3) 0.057(3) -0.008(2) 0.004(3) 0.001(2)
C18' 0.058(8) 0.051(7) 0.051(6) -0.002(5) 0.007(7) -0.001(6)
C19 0.045(3) 0.080(4) 0.037(2) 0.007(2) 0.004(2) 0.019(3)
C19' 0.040(4) 0.065(5) 0.038(3) 0.000(3) 0.007(3) 0.006(3)
C20 0.0736(18) 0.0528(17) 0.0530(16) 0.0128(13) 0.0234(14) 0.0041(14)
C21 0.0543(14) 0.0376(13) 0.0509(14) 0.0019(11) 0.0133(11) -0.0012(11)
C22 0.0418(12) 0.0510(15) 0.0435(14) 0.0074(12) 0.0056(10) 0.0011(10)
C23 0.049(3) 0.051(3) 0.062(3) 0.019(2) -0.008(3) 0.008(2)
C23' 0.073(12) 0.082(19) 0.107(17) 0.017(12) 0.048(13) 0.014(11)
C24 0.092(4) 0.071(5) 0.049(3) 0.022(3) -0.016(3) -0.001(3)
C25 0.0762(19) 0.072(2) 0.0404(14) 0.0017(14) 0.0074(13) -0.0015(16)

loop_
_atom_type_symbol
_atom_type_description
_atom_type_scat_dispersion_real
_atom_type_scat_dispersion_imag
_atom_type_scat_source
C C 0.0033 0.0016 'International Tables Vol C Tables 4.2.6.8 and 6.1.1.4'
H H 0.0000 0.0000 'International Tables Vol C Tables 4.2.6.8 and 6.1.1.4'
N N 0.0061 0.0033 'International Tables Vol C Tables 4.2.6.8 and 6.1.1.4'
K K 0.2009 0.2494 'International Tables Vol C Tables 4.2.6.8 and 6.1.1.4'
Ni Ni 0.3393 1.1124 'International Tables Vol C Tables 4.2.6.8 and 6.1.1.4'
O O 0.0106 0.0060 'International Tables Vol C Tables 4.2.6.8 and 6.1.1.4'

loop_
_geom_angle_atom_site_label_1
_geom_angle_atom_site_label_2
_geom_angle_atom_site_label_3
_geom_angle
_geom_angle_site_symmetry_1
_geom_angle_site_symmetry_3
O1 K1 O2 78.54(5) . .
O1 K1 C5 139.96(5) . 2_655
O2 K1 C5 98.99(5) . 2_655
O1 K1 C6 136.40(5) . 2_655
O2 K1 C6 125.22(5) . 2_655
C5 K1 C6 26.23(5) 2_655 2_655
O1 K1 N3 106.58(5) . .
O2 K1 N3 79.49(5) . .
C5 K1 N3 112.26(5) 2_655 .
C6 K1 N3 113.08(5) 2_655 .
O1 K1 N2 110.96(5) . 2_655
O2 K1 N2 134.51(5) . 2_655
C5 K1 N2 44.57(4) 2_655 2_655
C6 K1 N2 25.61(4) 2_655 2_655
N3 K1 N2 133.04(5) . 2_655
O1 K1 N1 114.62(5) . 2_655
O2 K1 N1 87.59(5) . 2_655
C5 K1 N1 26.17(4) 2_655 2_655
C6 K1 N1 43.76(5) 2_655 2_655
N3 K1 N1 133.17(4) . 2_655
N2 K1 N1 47.40(4) 2_655 2_655
O1 K1 Ni1 90.51(4) . .
O2 K1 Ni1 106.11(4) . .
C5 K1 Ni1 127.54(4) 2_655 .
C6 K1 Ni1 112.19(4) 2_655 .
N3 K1 Ni1 34.58(3) . .
N2 K1 Ni1 117.78(3) 2_655 .
N1 K1 Ni1 153.61(3) 2_655 .
O1 K1 N4 120.06(5) . .
O2 K1 N4 125.20(5) . .
C5 K1 N4 94.30(5) 2_655 .
C6 K1 N4 78.56(5) 2_655 .
N3 K1 N4 46.55(4) . .
N2 K1 N4 89.60(4) 2_655 .
N1 K1 N4 119.84(4) 2_655 .
Ni1 K1 N4 34.09(3) . .
O1 K1 C10 130.30(5) . .
O2 K1 C10 86.48(5) . .
C5 K1 C10 88.87(5) 2_655 .
C6 K1 C10 90.46(5) 2_655 .
N3 K1 C10 23.71(5) . .
N2 K1 C10 113.13(5) 2_655 .
N1 K1 C10 111.71(5) 2_655 .
Ni1 K1 C10 48.76(4) . .
N4 K1 C10 40.73(4) . .
O1 K1 Ni1 90.94(4) . 2_655
O2 K1 Ni1 106.21(4) . 2_655
C5 K1 Ni1 50.88(4) 2_655 2_655
C6 K1 Ni1 49.88(4) 2_655 2_655
N3 K1 Ni1 162.40(4) . 2_655
N2 K1 Ni1 33.20(3) 2_655 2_655
N1 K1 Ni1 33.43(3) 2_655 2_655
Ni1 K1 Ni1 147.282(15) . 2_655
N4 K1 Ni1 122.79(3) . 2_655
C10 K1 Ni1 138.74(4) . 2_655
O1 K1 C11 139.60(5) . .
O2 K1 C11 109.06(5) . .
C5 K1 C11 79.45(5) 2_655 .
C6 K1 C11 72.52(5) 2_655 .
N3 K1 C11 41.31(5) . .
N2 K1 C11 91.99(5) 2_655 .
N1 K1 C11 105.44(4) 2_655 .
Ni1 K1 C11 49.09(3) . .
N4 K1 C11 23.89(4) . .
C10 K1 C11 23.44(5) . .
Ni1 K1 C11 122.33(4) 2_655 .
N3 Ni1 N2 97.05(7) . .
N3 Ni1 N1 157.17(7) . .
N2 Ni1 N1 84.54(7) . .
N3 Ni1 N4 84.03(7) . .
N2 Ni1 N4 154.25(7) . .
N1 Ni1 N4 104.36(7) . .
N3 Ni1 K1 68.33(5) . .
N2 Ni1 K1 128.11(5) . .
N1 Ni1 K1 92.71(5) . .
N4 Ni1 K1 76.28(5) . .
N3 Ni1 K1 133.31(5) . 2_645
N2 Ni1 K1 65.61(5) . 2_645
N1 Ni1 K1 67.97(5) . 2_645
N4 Ni1 K1 94.95(5) . 2_645
K1 Ni1 K1 156.425(9) . 2_645
C18 O1 C21 107.2(4) . .
C18 O1 C18' 21.4(5) . .
C21 O1 C18' 109.8(7) . .
C18 O1 K1 133.0(3) . .
C21 O1 K1 117.42(14) . .
C18' O1 K1 120.5(7) . .
C22 O2 C25 107.41(19) . .
C22 O2 K1 130.79(14) . .
C25 O2 K1 120.75(16) . .
C1 N1 C5 116.79(16) . .
C1 N1 Ni1 130.83(13) . .
C5 N1 Ni1 112.38(11) . .
C1 N1 K1 117.53(11) . 2_645
C5 N1 K1 70.13(9) . 2_645
Ni1 N1 K1 78.60(5) . 2_645
C6 N2 C7 114.86(15) . .
C6 N2 Ni1 113.66(12) . .
C7 N2 Ni1 126.92(13) . .
C6 N2 K1 74.39(10) . 2_645
C7 N2 K1 131.92(12) . 2_645
Ni1 N2 K1 81.18(5) . 2_645
C10 N3 C9 118.80(17) . .
C10 N3 Ni1 113.99(13) . .
C9 N3 Ni1 123.62(13) . .
C10 N3 K1 90.64(12) . .
C9 N3 K1 119.34(13) . .
Ni1 N3 K1 77.09(5) . .
C15 N4 C11 117.12(17) . .
C15 N4 Ni1 130.56(14) . .
C11 N4 Ni1 112.29(13) . .
C15 N4 K1 117.14(12) . .
C11 N4 K1 83.28(11) . .
Ni1 N4 K1 69.63(5) . .
N1 C1 C2 124.62(18) . .
C1 C2 C3 118.78(18) . .
C4 C3 C2 119.07(18) . .
C3 C4 C5 120.89(19) . .
C6 C5 N1 112.93(16) . .
C6 C5 C4 127.44(18) . .
N1 C5 C4 119.63(17) . .
C6 C5 K1 77.80(11) . 2_645
N1 C5 K1 83.70(10) . 2_645
C4 C5 K1 107.59(12) . 2_645
N2 C6 C5 116.14(16) . .
N2 C6 K1 80.00(10) . 2_645
C5 C6 K1 75.97(11) . 2_645
N2 C7 C8 114.86(16) . .
C9 C8 C7 110.78(16) . .
C9 C8 C17 110.46(18) . .
C7 C8 C17 110.73(17) . .
C9 C8 C16 108.33(16) . .
C7 C8 C16 107.64(17) . .
C17 C8 C16 108.80(17) . .
N3 C9 C8 113.33(16) . .
N3 C10 C11 116.48(17) . .
N3 C10 K1 65.65(11) . .
C11 C10 K1 82.27(12) . .
C10 C11 N4 112.54(17) . .
C10 C11 C12 127.22(19) . .
N4 C11 C12 120.14(19) . .
C10 C11 K1 74.29(12) . .
N4 C11 K1 72.83(10) . .
C12 C11 K1 123.42(13) . .
C13 C12 C11 120.4(2) . .
C12 C13 C14 119.1(2) . .
C15 C14 C13 119.0(2) . .
N4 C15 C14 124.2(2) . .
O1 C18 C19 100.7(5) . .
C19' C18' O1 103.1(11) . .
C20 C19 C18 103.8(4) . .
C18' C19' C20 101.0(8) . .
C19 C20 C21 104.2(3) . .
C19 C20 C19' 28.0(2) . .
C21 C20 C19' 102.3(3) . .
O1 C21 C20 107.2(2) . .
O2 C22 C23 104.8(4) . .
O2 C22 C23' 105.8(13) . .
C23 C22 C23' 12(2) . .
C22 C23 C24 98.4(7) . .
C24' C23' C22 113(2) . .
C25 C24 C23 106.0(4) . .
C23' C24' C25 95.8(16) . .
O2 C25 C24 109.0(3) . .
O2 C25 C24' 100.2(4) . .
C24 C25 C24' 21.6(4) . .

loop_
_geom_bond_atom_site_label_1
_geom_bond_atom_site_label_2
_geom_bond_distance
_geom_bond_site_symmetry_2
K1 O1 2.6634(17) .
K1 O2 2.6860(16) .
K1 C5 3.0238(19) 2_655
K1 C6 3.0463(19) 2_655
K1 N3 3.0626(17) .
K1 N2 3.1149(16) 2_655
K1 N1 3.1958(16) 2_655
K1 Ni1 3.2123(5) .
K1 N4 3.3288(16) .
K1 C10 3.361(2) .
K1 Ni1 3.3795(5) 2_655
K1 C11 3.460(2) .
Ni1 N3 1.8704(15) .
Ni1 N2 1.8728(15) .
Ni1 N1 1.8995(15) .
Ni1 N4 1.9203(16) .
Ni1 K1 3.3795(5) 2_645
O1 C18 1.426(8) .
O1 C21 1.435(3) .
O1 C18' 1.488(17) .
O2 C22 1.424(3) .
O2 C25 1.431(3) .
N1 C1 1.358(2) .
N1 C5 1.418(2) .
N1 K1 3.1958(16) 2_645
N2 C6 1.367(2) .
N2 C7 1.462(2) .
N2 K1 3.1148(16) 2_645
N3 C10 1.352(3) .
N3 C9 1.456(2) .
N4 C15 1.359(2) .
N4 C11 1.411(2) .
C1 C2 1.364(3) .
C2 C3 1.423(3) .
C3 C4 1.352(3) .
C4 C5 1.427(3) .
C5 C6 1.377(3) .
C5 K1 3.0237(19) 2_645
C6 K1 3.0462(19) 2_645
C7 C8 1.528(3) .
C8 C9 1.527(3) .
C8 C17 1.531(3) .
C8 C16 1.538(3) .
C10 C11 1.389(3) .
C11 C12 1.426(3) .
C12 C13 1.357(4) .
C13 C14 1.425(4) .
C14 C15 1.364(3) .
C18 C19 1.540(11) .
C18' C19' 1.494(19) .
C19 C20 1.446(6) .
C19' C20 1.592(9) .
C20 C21 1.501(4) .
C22 C23 1.533(9) .
C22 C23' 1.43(3) .
C23 C24 1.586(14) .
C23' C24' 1.42(3) .
C24 C25 1.430(6) .
C24' C25 1.674(12) .
